data_4073549
loop_
_publ_author_name
'Kunz, Kerstin'
'Vitze, Hannes'
'Bolte, Michael'
'Lerner, Hans-Wolfram'
'Wagner, Matthias'

_publ_section_title
;
 Mn(CO)2Complexes of Cyclopentadienyl/Scorpionate Hybrid Ligands
;
_journal_issue 18
_journal_name_full Organometallics
_journal_page_first 4663
_journal_paper_doi 10.1021/om700450j
_journal_volume 26
_journal_year 2007
_chemical_formula_sum 'C34 H37 B Li Mn O4'
_chemical_formula_weight 582.33
_chemical_name_systematic ?
_space_group_IT_number 2
_symmetry_cell_setting triclinic
_symmetry_space_group_name_Hall '-P 1'
_symmetry_space_group_name_H-M 'P -1'
_atom_sites_solution_hydrogens geom
_atom_sites_solution_primary direct
_atom_sites_solution_secondary difmap
_audit_creation_method SHELXL-97
_cell_angle_alpha 109.377(9)
_cell_angle_beta 114.001(9)
_cell_angle_gamma 96.173(8)
_cell_formula_units_Z 2
_cell_length_a 10.8317(13)
_cell_length_b 13.0141(16)
_cell_length_c 13.2055(15)
_cell_measurement_reflns_used 7659
_cell_measurement_temperature 173(2)
_cell_measurement_theta_max 25.7
_cell_measurement_theta_min 3.5
_cell_volume 1539.4(4)
_computing_cell_refinement 'X-Area (Stoe & Cie, 2001)'
_computing_data_collection 'X-Area (Stoe & Cie, 2001)'
_computing_data_reduction 'X-Area (Stoe & Cie, 2001)'
_computing_molecular_graphics 'XP in SHELXTL-Plus (Sheldrick, 1991)'
_computing_publication_material SHELXL97
_computing_structure_refinement 'SHELXL97 (Sheldrick, 1997) '
_computing_structure_solution 'SHELXS97 (Sheldrick, 1990) '
_diffrn_ambient_temperature 173(2)
_diffrn_measured_fraction_theta_full 0.996
_diffrn_measured_fraction_theta_max 0.980
_diffrn_measurement_device_type 'STOE IPDS II two-circle-diffractometer'
_diffrn_measurement_method \w
_diffrn_radiation_monochromator graphite
_diffrn_radiation_source 'fine-focus sealed tube'
_diffrn_radiation_type MoK\a
_diffrn_radiation_wavelength 0.71073
_diffrn_reflns_av_R_equivalents 0.0861
_diffrn_reflns_av_sigmaI/netI 0.1109
_diffrn_reflns_limit_h_max 13
_diffrn_reflns_limit_h_min -13
_diffrn_reflns_limit_k_max 15
_diffrn_reflns_limit_k_min -15
_diffrn_reflns_limit_l_max 16
_diffrn_reflns_limit_l_min -16
_diffrn_reflns_number 14175
_diffrn_reflns_theta_full 25.00
_diffrn_reflns_theta_max 25.69
_diffrn_reflns_theta_min 3.52
_diffrn_standards_decay_% 0
_diffrn_standards_interval_time 0
_diffrn_standards_number 0
_exptl_absorpt_coefficient_mu 0.464
_exptl_absorpt_correction_T_max 0.9817
_exptl_absorpt_correction_T_min 0.8810
_exptl_absorpt_correction_type multi-scan
_exptl_absorpt_process_details 'MULABS (Spek, 2003; Blessing, 1995)'
_exptl_crystal_colour colourless
_exptl_crystal_density_diffrn 1.256
_exptl_crystal_density_method 'not measured'
_exptl_crystal_description plate
_exptl_crystal_F_000 612
_exptl_crystal_size_max 0.28
_exptl_crystal_size_mid 0.14
_exptl_crystal_size_min 0.04
_refine_diff_density_max 0.856
_refine_diff_density_min -0.524
_refine_diff_density_rms 0.069
_refine_ls_extinction_method none
_refine_ls_goodness_of_fit_ref 0.955
_refine_ls_hydrogen_treatment mixed
_refine_ls_matrix_type full
_refine_ls_number_parameters 370
_refine_ls_number_reflns 5734
_refine_ls_number_restraints 0
_refine_ls_restrained_S_all 0.955
_refine_ls_R_factor_all 0.1179
_refine_ls_R_factor_gt 0.0662
_refine_ls_shift/su_max 0.000
_refine_ls_shift/su_mean 0.000
_refine_ls_structure_factor_coef Fsqd
_refine_ls_weighting_details 'calc w=1/[\s^2^(Fo^2^)+(0.0883P)^2^+0.0000P] where P=(Fo^2^+2Fc^2^)/3'
_refine_ls_weighting_scheme calc
_refine_ls_wR_factor_gt 0.1489
_refine_ls_wR_factor_ref 0.1700
_reflns_number_gt 3544
_reflns_number_total 5734
_reflns_threshold_expression I>2\s(I)
_cod_data_source_file om700450j-file007.cif
_cod_data_source_block wa547
_cod_depositor_comments
;
The following automatic conversions were performed:

'_symmetry_cell_setting' value 'Triclinic' changed to 'triclinic'
according to /home/saulius/struct/CIF-dictionaries/cif_core.dic
dictionary named 'cif_core.dic' version 2.4.1 from 2010-06-29.

Automatic conversion script
Id: cif_fix_values 1715 2011-07-08 13:25:40Z adriana 
;
_cod_original_cell_volume 1539.4(3)
_cod_database_code 4073549

loop_
_symmetry_equiv_pos_as_xyz
'x, y, z'
'-x, -y, -z'

loop_
_atom_site_label
_atom_site_type_symbol
_atom_site_fract_x
_atom_site_fract_y
_atom_site_fract_z
_atom_site_U_iso_or_equiv
_atom_site_adp_type
_atom_site_occupancy
_atom_site_symmetry_multiplicity
_atom_site_calc_flag
_atom_site_refinement_flags
Mn1 Mn 0.67015(6) 0.45829(6) 0.74710(5) 0.0307(2) Uani 1 1 d .
C1 C 0.5960(4) 0.5678(4) 0.7245(4) 0.0421(11) Uani 1 1 d .
O1 O 0.5450(4) 0.6399(4) 0.7103(4) 0.0727(12) Uani 1 1 d .
C2 C 0.6776(5) 0.4113(4) 0.6079(4) 0.0511(13) Uani 1 1 d .
O2 O 0.6835(5) 0.3791(4) 0.5172(3) 0.0844(14) Uani 1 1 d .
C3 C 0.8487(5) 0.5470(5) 0.8269(4) 0.0443(12) Uani 1 1 d .
O3 O 0.9642(3) 0.6029(4) 0.8785(3) 0.0670(11) Uani 1 1 d .
B1 B 0.3172(5) 0.3821(4) 0.7056(4) 0.0332(11) Uani 1 1 d .
C11 C 0.4854(4) 0.3838(4) 0.7579(3) 0.0315(9) Uani 1 1 d .
C12 C 0.5363(4) 0.2980(4) 0.6993(4) 0.0365(10) Uani 1 1 d .
H12 H 0.4832 0.2418 0.6182 0.044 Uiso 1 1 calc R
C13 C 0.6781(5) 0.3090(4) 0.7804(4) 0.0439(11) Uani 1 1 d .
H13 H 0.7346 0.2620 0.7631 0.053 Uiso 1 1 calc R
C14 C 0.7186(5) 0.4025(4) 0.8910(4) 0.0444(11) Uani 1 1 d .
H14 H 0.8073 0.4297 0.9621 0.053 Uiso 1 1 calc R
C15 C 0.6025(4) 0.4489(4) 0.8768(4) 0.0386(10) Uani 1 1 d .
H15 H 0.6026 0.5136 0.9374 0.046 Uiso 1 1 calc R
C21 C 0.2613(4) 0.3288(4) 0.7823(3) 0.0377(10) Uani 1 1 d .
C22 C 0.3193(5) 0.2531(4) 0.8282(4) 0.0466(12) Uani 1 1 d .
H22 H 0.3969 0.2335 0.8182 0.056 Uiso 1 1 calc R
C23 C 0.2672(6) 0.2050(5) 0.8885(5) 0.0614(15) Uani 1 1 d .
H23 H 0.3105 0.1547 0.9194 0.074 Uiso 1 1 calc R
C24 C 0.1533(6) 0.2302(6) 0.9034(5) 0.0658(16) Uani 1 1 d .
H24 H 0.1185 0.1979 0.9447 0.079 Uiso 1 1 calc R
C25 C 0.0911(6) 0.3025(6) 0.8576(5) 0.0615(15) Uani 1 1 d .
H25 H 0.0115 0.3192 0.8657 0.074 Uiso 1 1 calc R
C26 C 0.1448(5) 0.3516(5) 0.7989(4) 0.0480(12) Uani 1 1 d .
H26 H 0.1010 0.4023 0.7691 0.058 Uiso 1 1 calc R
C31 C 0.2297(4) 0.2980(4) 0.5592(3) 0.0317(9) Uani 1 1 d .
C32 C 0.2584(5) 0.3222(4) 0.4732(4) 0.0398(10) Uani 1 1 d .
H32 H 0.3306 0.3885 0.5011 0.048 Uiso 1 1 calc R
C33 C 0.1847(5) 0.2524(4) 0.3485(4) 0.0443(12) Uani 1 1 d .
H33 H 0.2065 0.2724 0.2935 0.053 Uiso 1 1 calc R
C34 C 0.0811(5) 0.1553(5) 0.3053(4) 0.0472(12) Uani 1 1 d .
H34 H 0.0313 0.1076 0.2207 0.057 Uiso 1 1 calc R
C35 C 0.0497(5) 0.1272(4) 0.3867(4) 0.0481(12) Uani 1 1 d .
H35 H -0.0213 0.0598 0.3580 0.058 Uiso 1 1 calc R
C36 C 0.1234(5) 0.1990(4) 0.5114(4) 0.0413(11) Uani 1 1 d .
H36 H 0.0995 0.1790 0.5655 0.050 Uiso 1 1 calc R
C41 C 0.2901(4) 0.5085(4) 0.7316(3) 0.0317(9) Uani 1 1 d .
C42 C 0.1851(4) 0.5329(4) 0.6439(4) 0.0424(11) Uani 1 1 d .
H42 H 0.1359 0.4772 0.5623 0.051 Uiso 1 1 calc R
C43 C 0.1500(5) 0.6352(4) 0.6715(4) 0.0503(12) Uani 1 1 d .
H43 H 0.0775 0.6470 0.6092 0.060 Uiso 1 1 calc R
C44 C 0.2198(5) 0.7191(5) 0.7882(4) 0.0485(12) Uani 1 1 d .
H44 H 0.1954 0.7884 0.8074 0.058 Uiso 1 1 calc R
C45 C 0.3265(5) 0.7001(4) 0.8771(4) 0.0512(13) Uani 1 1 d .
H45 H 0.3776 0.7577 0.9576 0.061 Uiso 1 1 calc R
C46 C 0.3591(5) 0.5973(4) 0.8488(4) 0.0475(12) Uani 1 1 d .
H46 H 0.4316 0.5864 0.9120 0.057 Uiso 1 1 calc R
Li1 Li 0.3719(9) 0.6898(8) 0.6640(7) 0.051(2) Uani 1 1 d .
C51 C 0.8453(8) 1.1006(7) 0.9480(7) 0.091(2) Uani 1 1 d .
H51A H 0.9351 1.1434 1.0220 0.136 Uiso 1 1 calc R
H51B H 0.7835 1.1502 0.9369 0.136 Uiso 1 1 calc R
H51C H 0.8623 1.0728 0.8776 0.136 Uiso 1 1 calc R
C52 C 0.7772(8) 1.0034(7) 0.9592(7) 0.097(2) Uani 1 1 d .
H52A H 0.8418 0.9550 0.9704 0.116 Uiso 1 1 calc R
H52B H 0.7689 1.0334 1.0348 0.116 Uiso 1 1 calc R
C53 C 0.6446(13) 0.9334(14) 0.8646(12) 0.232(9) Uani 1 1 d .
H53A H 0.6664 0.9015 0.7967 0.278 Uiso 1 1 calc R
H53B H 0.6325 0.8706 0.8893 0.278 Uiso 1 1 calc R
C54 C 0.5276(13) 0.9333(11) 0.8122(12) 0.211(8) Uani 1 1 d .
H54A H 0.5344 1.0025 0.7966 0.253 Uiso 1 1 calc R
H54B H 0.4936 0.9485 0.8734 0.253 Uiso 1 1 calc R
O55 O 0.4135(4) 0.8505(3) 0.7044(3) 0.0579(9) Uani 1 1 d .
C56 C 0.3032(10) 0.9002(8) 0.6629(8) 0.103(3) Uani 1 1 d .
H56A H 0.3015 0.9526 0.7362 0.123 Uiso 1 1 calc R
H56B H 0.2140 0.8383 0.6167 0.123 Uiso 1 1 calc R
C57 C 0.2978(11) 0.9623(10) 0.5885(10) 0.132(4) Uani 1 1 d .
H57A H 0.2182 0.9960 0.5786 0.159 Uiso 1 1 calc R
H57B H 0.3852 1.0259 0.6344 0.159 Uiso 1 1 calc R
C58 C 0.2827(16) 0.9012(8) 0.4699(9) 0.167(5) Uani 1 1 d .
H58A H 0.1871 0.8475 0.4178 0.201 Uiso 1 1 calc R
H58B H 0.3511 0.8558 0.4770 0.201 Uiso 1 1 calc R
C59 C 0.3039(9) 0.9716(7) 0.4093(8) 0.102(2) Uani 1 1 d .
H59A H 0.2921 0.9231 0.3293 0.154 Uiso 1 1 calc R
H59B H 0.3991 1.0239 0.4588 0.154 Uiso 1 1 calc R
H59C H 0.2346 1.0150 0.3990 0.154 Uiso 1 1 calc R

loop_
_atom_site_aniso_label
_atom_site_aniso_U_11
_atom_site_aniso_U_22
_atom_site_aniso_U_33
_atom_site_aniso_U_23
_atom_site_aniso_U_13
_atom_site_aniso_U_12
Mn1 0.0297(3) 0.0405(4) 0.0231(3) 0.0140(3) 0.0115(2) 0.0151(3)
C1 0.033(2) 0.050(3) 0.057(3) 0.031(2) 0.025(2) 0.018(2)
O1 0.058(2) 0.073(3) 0.140(4) 0.076(3) 0.063(3) 0.041(2)
C2 0.063(3) 0.048(3) 0.033(2) 0.011(2) 0.021(2) 0.010(3)
O2 0.134(4) 0.079(3) 0.044(2) 0.015(2) 0.057(2) 0.018(3)
C3 0.038(3) 0.062(3) 0.040(2) 0.029(2) 0.017(2) 0.022(2)
O3 0.0314(19) 0.097(3) 0.063(2) 0.039(2) 0.0117(17) 0.0058(19)
B1 0.032(2) 0.041(3) 0.028(2) 0.014(2) 0.0145(19) 0.013(2)
C11 0.035(2) 0.040(3) 0.029(2) 0.0200(19) 0.0172(17) 0.0169(19)
C12 0.038(2) 0.034(2) 0.038(2) 0.017(2) 0.0163(19) 0.0131(19)
C13 0.045(3) 0.051(3) 0.050(3) 0.030(2) 0.025(2) 0.027(2)
C14 0.042(2) 0.062(3) 0.037(2) 0.033(2) 0.015(2) 0.019(2)
C15 0.039(2) 0.056(3) 0.028(2) 0.024(2) 0.0149(18) 0.018(2)
C21 0.039(2) 0.044(3) 0.0239(19) 0.0101(19) 0.0130(17) 0.008(2)
C22 0.050(3) 0.055(3) 0.044(2) 0.026(2) 0.024(2) 0.016(2)
C23 0.072(4) 0.064(4) 0.054(3) 0.037(3) 0.028(3) 0.011(3)
C24 0.066(4) 0.084(4) 0.056(3) 0.035(3) 0.038(3) 0.000(3)
C25 0.053(3) 0.086(4) 0.055(3) 0.031(3) 0.034(3) 0.012(3)
C26 0.046(3) 0.067(4) 0.041(2) 0.026(2) 0.026(2) 0.019(3)
C31 0.029(2) 0.039(2) 0.0265(19) 0.0123(18) 0.0124(16) 0.0156(19)
C32 0.041(2) 0.046(3) 0.033(2) 0.016(2) 0.0184(19) 0.015(2)
C33 0.047(3) 0.063(3) 0.025(2) 0.019(2) 0.0173(19) 0.023(3)
C34 0.045(3) 0.056(3) 0.029(2) 0.010(2) 0.012(2) 0.020(2)
C35 0.037(2) 0.048(3) 0.045(3) 0.011(2) 0.013(2) 0.009(2)
C36 0.041(2) 0.049(3) 0.035(2) 0.016(2) 0.0189(19) 0.018(2)
C41 0.031(2) 0.041(3) 0.030(2) 0.0152(19) 0.0193(17) 0.0154(18)
C42 0.033(2) 0.046(3) 0.038(2) 0.014(2) 0.0096(19) 0.013(2)
C43 0.037(2) 0.053(3) 0.052(3) 0.023(3) 0.010(2) 0.020(2)
C44 0.051(3) 0.051(3) 0.051(3) 0.021(2) 0.028(2) 0.029(2)
C45 0.063(3) 0.051(3) 0.034(2) 0.008(2) 0.021(2) 0.027(3)
C46 0.054(3) 0.058(3) 0.027(2) 0.015(2) 0.015(2) 0.030(3)
Li1 0.058(5) 0.063(6) 0.037(4) 0.015(4) 0.027(4) 0.033(4)
C51 0.104(5) 0.089(5) 0.084(5) 0.040(4) 0.049(4) 0.015(4)
C52 0.099(6) 0.083(5) 0.082(5) 0.024(4) 0.031(4) 0.010(4)
C53 0.125(9) 0.278(19) 0.160(11) 0.138(12) -0.064(8) -0.047(11)
C54 0.146(10) 0.131(10) 0.173(12) 0.028(9) -0.051(9) -0.009(8)
O55 0.050(2) 0.062(2) 0.060(2) 0.0231(19) 0.0255(17) 0.0208(18)
C56 0.142(7) 0.106(6) 0.107(6) 0.074(5) 0.065(5) 0.081(6)
C57 0.150(8) 0.183(11) 0.159(9) 0.116(9) 0.107(8) 0.103(8)
C58 0.339(17) 0.095(7) 0.106(7) 0.043(6) 0.144(10) 0.034(9)
C59 0.120(6) 0.098(6) 0.115(6) 0.057(5) 0.063(5) 0.050(5)

loop_
_atom_type_symbol
_atom_type_description
_atom_type_scat_dispersion_real
_atom_type_scat_dispersion_imag
_atom_type_scat_source
C C 0.0033 0.0016 'International Tables Vol C Tables 4.2.6.8 and 6.1.1.4'
H H 0.0000 0.0000 'International Tables Vol C Tables 4.2.6.8 and 6.1.1.4'
B B 0.0013 0.0007 'International Tables Vol C Tables 4.2.6.8 and 6.1.1.4'
Li Li -0.0003 0.0001 'International Tables Vol C Tables 4.2.6.8 and 6.1.1.4'
Mn Mn 0.3368 0.7283 'International Tables Vol C Tables 4.2.6.8 and 6.1.1.4'
O O 0.0106 0.0060 'International Tables Vol C Tables 4.2.6.8 and 6.1.1.4'

loop_
_geom_angle_atom_site_label_1
_geom_angle_atom_site_label_2
_geom_angle_atom_site_label_3
_geom_angle
_geom_angle_site_symmetry_1
_geom_angle_site_symmetry_3
C1 Mn1 C2 94.3(2) . .
C1 Mn1 C3 94.1(2) . .
C2 Mn1 C3 90.7(2) . .
C1 Mn1 C13 154.77(19) . .
C2 Mn1 C13 99.7(2) . .
C3 Mn1 C13 106.6(2) . .
C1 Mn1 C12 119.72(19) . .
C2 Mn1 C12 93.4(2) . .
C3 Mn1 C12 145.50(19) . .
C13 Mn1 C12 39.03(17) . .
C1 Mn1 C14 130.5(2) . .
C2 Mn1 C14 135.1(2) . .
C3 Mn1 C14 88.97(19) . .
C13 Mn1 C14 38.53(18) . .
C12 Mn1 C14 64.48(18) . .
C1 Mn1 C15 95.25(19) . .
C2 Mn1 C15 157.0(2) . .
C3 Mn1 C15 109.39(18) . .
C13 Mn1 C15 64.56(18) . .
C12 Mn1 C15 63.75(18) . .
C14 Mn1 C15 38.70(17) . .
C1 Mn1 C11 89.30(18) . .
C2 Mn1 C11 121.0(2) . .
C3 Mn1 C11 147.78(18) . .
C13 Mn1 C11 65.51(16) . .
C12 Mn1 C11 38.46(16) . .
C14 Mn1 C11 65.21(16) . .
C15 Mn1 C11 38.41(15) . .
O1 C1 Mn1 178.7(4) . .
C1 O1 Li1 147.0(5) . .
O2 C2 Mn1 178.9(5) . .
C2 O2 Li1 162.4(5) . 2_666
O3 C3 Mn1 179.1(5) . .
C31 B1 C41 110.9(3) . .
C31 B1 C21 109.9(4) . .
C41 B1 C21 107.0(3) . .
C31 B1 C11 109.3(3) . .
C41 B1 C11 114.5(4) . .
C21 B1 C11 105.0(3) . .
C12 C11 C15 104.4(4) . .
C12 C11 B1 124.4(4) . .
C15 C11 B1 129.7(4) . .
C12 C11 Mn1 68.3(2) . .
C15 C11 Mn1 68.7(2) . .
B1 C11 Mn1 137.4(3) . .
C13 C12 C11 110.3(4) . .
C13 C12 Mn1 70.2(3) . .
C11 C12 Mn1 73.2(3) . .
C13 C12 H12 124.8 . .
C11 C12 H12 124.8 . .
Mn1 C12 H12 123.3 . .
C14 C13 C12 107.3(4) . .
C14 C13 Mn1 71.2(3) . .
C12 C13 Mn1 70.8(3) . .
C14 C13 H13 126.4 . .
C12 C13 H13 126.4 . .
Mn1 C13 H13 123.3 . .
C13 C14 C15 107.6(4) . .
C13 C14 Mn1 70.3(2) . .
C15 C14 Mn1 70.9(2) . .
C13 C14 H14 126.2 . .
C15 C14 H14 126.2 . .
Mn1 C14 H14 124.2 . .
C14 C15 C11 110.3(4) . .
C14 C15 Mn1 70.4(2) . .
C11 C15 Mn1 72.9(2) . .
C14 C15 H15 124.8 . .
C11 C15 H15 124.8 . .
Mn1 C15 H15 123.4 . .
C22 C21 C26 115.2(4) . .
C22 C21 B1 123.0(4) . .
C26 C21 B1 121.7(4) . .
C21 C22 C23 122.4(5) . .
C21 C22 H22 118.8 . .
C23 C22 H22 118.8 . .
C24 C23 C22 120.5(5) . .
C24 C23 H23 119.7 . .
C22 C23 H23 119.7 . .
C25 C24 C23 119.1(5) . .
C25 C24 H24 120.4 . .
C23 C24 H24 120.4 . .
C24 C25 C26 120.2(5) . .
C24 C25 H25 119.9 . .
C26 C25 H25 119.9 . .
C25 C26 C21 122.6(5) . .
C25 C26 H26 118.7 . .
C21 C26 H26 118.7 . .
C36 C31 C32 115.3(4) . .
C36 C31 B1 123.0(4) . .
C32 C31 B1 121.7(4) . .
C33 C32 C31 122.6(4) . .
C33 C32 H32 118.7 . .
C31 C32 H32 118.7 . .
C34 C33 C32 120.3(4) . .
C34 C33 H33 119.9 . .
C32 C33 H33 119.9 . .
C33 C34 C35 119.3(4) . .
C33 C34 H34 120.4 . .
C35 C34 H34 120.4 . .
C34 C35 C36 119.8(5) . .
C34 C35 H35 120.1 . .
C36 C35 H35 120.1 . .
C31 C36 C35 122.8(4) . .
C31 C36 H36 118.6 . .
C35 C36 H36 118.6 . .
C46 C41 C42 114.2(4) . .
C46 C41 B1 121.7(4) . .
C42 C41 B1 123.6(4) . .
C43 C42 C41 123.0(4) . .
C43 C42 Li1 70.2(3) . .
C41 C42 Li1 90.8(3) . .
C43 C42 H42 118.5 . .
C41 C42 H42 118.5 . .
Li1 C42 H42 109.9 . .
C44 C43 C42 120.5(4) . .
C44 C43 Li1 85.0(3) . .
C42 C43 Li1 77.8(3) . .
C44 C43 H43 119.7 . .
C42 C43 H43 119.7 . .
Li1 C43 H43 107.5 . .
C43 C44 C45 118.6(5) . .
C43 C44 Li1 64.8(3) . .
C45 C44 Li1 87.5(3) . .
C43 C44 H44 120.7 . .
C45 C44 H44 120.7 . .
Li1 C44 H44 117.3 . .
C44 C45 C46 120.3(4) . .
C44 C45 H45 119.8 . .
C46 C45 H45 119.8 . .
C45 C46 C41 123.3(4) . .
C45 C46 H46 118.3 . .
C41 C46 H46 118.3 . .
O55 Li1 O1 111.6(5) . .
O55 Li1 O2 102.5(4) . 2_666
O1 Li1 O2 93.2(4) . 2_666
O55 Li1 C43 106.8(4) . .
O1 Li1 C43 132.7(5) . .
O2 Li1 C43 104.7(4) 2_666 .
O55 Li1 C42 138.7(4) . .
O1 Li1 C42 104.8(4) . .
O2 Li1 C42 94.2(4) 2_666 .
C43 Li1 C42 31.95(19) . .
O55 Li1 C44 88.6(3) . .
O1 Li1 C44 125.0(4) . .
O2 Li1 C44 133.2(4) 2_666 .
C43 Li1 C44 30.15(18) . .
C42 Li1 C44 53.8(2) . .
C52 C51 H51A 109.5 . .
C52 C51 H51B 109.5 . .
H51A C51 H51B 109.5 . .
C52 C51 H51C 109.5 . .
H51A C51 H51C 109.5 . .
H51B C51 H51C 109.5 . .
C53 C52 C51 118.7(9) . .
C53 C52 H52A 107.6 . .
C51 C52 H52A 107.6 . .
C53 C52 H52B 107.6 . .
C51 C52 H52B 107.6 . .
H52A C52 H52B 107.1 . .
C54 C53 C52 142.8(18) . .
C54 C53 H53A 101.3 . .
C52 C53 H53A 101.3 . .
C54 C53 H53B 101.3 . .
C52 C53 H53B 101.3 . .
H53A C53 H53B 104.5 . .
C53 C54 O55 130.8(15) . .
C53 C54 H54A 104.6 . .
O55 C54 H54A 104.6 . .
C53 C54 H54B 104.6 . .
O55 C54 H54B 104.6 . .
H54A C54 H54B 105.7 . .
C54 O55 C56 108.9(8) . .
C54 O55 Li1 124.4(7) . .
C56 O55 Li1 120.4(5) . .
O55 C56 C57 122.4(8) . .
O55 C56 H56A 106.7 . .
C57 C56 H56A 106.7 . .
O55 C56 H56B 106.7 . .
C57 C56 H56B 106.7 . .
H56A C56 H56B 106.6 . .
C58 C57 C56 117.9(9) . .
C58 C57 H57A 107.8 . .
C56 C57 H57A 107.8 . .
C58 C57 H57B 107.8 . .
C56 C57 H57B 107.8 . .
H57A C57 H57B 107.2 . .
C57 C58 C59 115.0(9) . .
C57 C58 H58A 108.5 . .
C59 C58 H58A 108.5 . .
C57 C58 H58B 108.5 . .
C59 C58 H58B 108.5 . .
H58A C58 H58B 107.5 . .
C58 C59 H59A 109.5 . .
C58 C59 H59B 109.5 . .
H59A C59 H59B 109.5 . .
C58 C59 H59C 109.5 . .
H59A C59 H59C 109.5 . .
H59B C59 H59C 109.5 . .

loop_
_geom_bond_atom_site_label_1
_geom_bond_atom_site_label_2
_geom_bond_distance
_geom_bond_site_symmetry_2
Mn1 C1 1.760(5) .
Mn1 C2 1.773(5) .
Mn1 C3 1.800(5) .
Mn1 C13 2.133(5) .
Mn1 C12 2.142(5) .
Mn1 C14 2.144(4) .
Mn1 C15 2.150(4) .
Mn1 C11 2.207(4) .
C1 O1 1.168(6) .
O1 Li1 1.976(9) .
C2 O2 1.162(5) .
O2 Li1 2.045(8) 2_666
C3 O3 1.158(6) .
B1 C31 1.648(6) .
B1 C41 1.650(7) .
B1 C21 1.658(6) .
B1 C11 1.659(6) .
C11 C12 1.434(6) .
C11 C15 1.434(6) .
C12 C13 1.428(6) .
C12 H12 0.9500 .
C13 C14 1.411(7) .
C13 H13 0.9500 .
C14 C15 1.423(6) .
C14 H14 0.9500 .
C15 H15 0.9500 .
C21 C22 1.397(7) .
C21 C26 1.412(6) .
C22 C23 1.402(7) .
C22 H22 0.9500 .
C23 C24 1.381(8) .
C23 H23 0.9500 .
C24 C25 1.374(9) .
C24 H24 0.9500 .
C25 C26 1.401(7) .
C25 H25 0.9500 .
C26 H26 0.9500 .
C31 C36 1.392(6) .
C31 C32 1.410(6) .
C32 C33 1.399(6) .
C32 H32 0.9500 .
C33 C34 1.370(7) .
C33 H33 0.9500 .
C34 C35 1.391(7) .
C34 H34 0.9500 .
C35 C36 1.404(6) .
C35 H35 0.9500 .
C36 H36 0.9500 .
C41 C46 1.406(6) .
C41 C42 1.408(6) .
C42 C43 1.395(7) .
C42 Li1 2.578(11) .
C42 H42 0.9500 .
C43 C44 1.377(7) .
C43 Li1 2.482(10) .
C43 H43 0.9500 .
C44 C45 1.387(7) .
C44 Li1 2.732(9) .
C44 H44 0.9500 .
C45 C46 1.390(7) .
C45 H45 0.9500 .
C46 H46 0.9500 .
Li1 O55 1.930(10) .
Li1 O2 2.045(8) 2_666
C51 C52 1.476(10) .
C51 H51A 0.9800 .
C51 H51B 0.9800 .
C51 H51C 0.9800 .
C52 C53 1.399(12) .
C52 H52A 0.9900 .
C52 H52B 0.9900 .
C53 C54 1.171(16) .
C53 H53A 0.9900 .
C53 H53B 0.9900 .
C54 O55 1.407(11) .
C54 H54A 0.9900 .
C54 H54B 0.9900 .
O55 C56 1.420(8) .
C56 C57 1.454(11) .
C56 H56A 0.9900 .
C56 H56B 0.9900 .
C57 C58 1.432(12) .
C57 H57A 0.9900 .
C57 H57B 0.9900 .
C58 C59 1.457(11) .
C58 H58A 0.9900 .
C58 H58B 0.9900 .
C59 H59A 0.9800 .
C59 H59B 0.9800 .
C59 H59C 0.9800 .

loop_
_geom_torsion_atom_site_label_1
_geom_torsion_atom_site_label_2
_geom_torsion_atom_site_label_3
_geom_torsion_atom_site_label_4
_geom_torsion
_geom_torsion_site_symmetry_1
_geom_torsion_site_symmetry_4
C2 Mn1 C1 O1 136(23) . .
C3 Mn1 C1 O1 -133(23) . .
C13 Mn1 C1 O1 12(24) . .
C12 Mn1 C1 O1 40(23) . .
C14 Mn1 C1 O1 -41(23) . .
C15 Mn1 C1 O1 -23(23) . .
C11 Mn1 C1 O1 15(23) . .
Mn1 C1 O1 Li1 -34(24) . .
C1 Mn1 C2 O2 180(100) . .
C3 Mn1 C2 O2 86(27) . .
C13 Mn1 C2 O2 -21(27) . .
C12 Mn1 C2 O2 -60(27) . .
C14 Mn1 C2 O2 -4(27) . .
C15 Mn1 C2 O2 -66(27) . .
C11 Mn1 C2 O2 -88(27) . .
Mn1 C2 O2 Li1 115(27) . 2_666
C1 Mn1 C3 O3 172(100) . .
C2 Mn1 C3 O3 -94(27) . .
C13 Mn1 C3 O3 7(27) . .
C12 Mn1 C3 O3 3(27) . .
C14 Mn1 C3 O3 41(27) . .
C15 Mn1 C3 O3 75(27) . .
C11 Mn1 C3 O3 77(27) . .
C31 B1 C11 C12 -20.4(6) . .
C41 B1 C11 C12 -145.5(4) . .
C21 B1 C11 C12 97.4(4) . .
C31 B1 C11 C15 176.1(4) . .
C41 B1 C11 C15 51.0(6) . .
C21 B1 C11 C15 -66.1(6) . .
C31 B1 C11 Mn1 74.4(5) . .
C41 B1 C11 Mn1 -50.8(5) . .
C21 B1 C11 Mn1 -167.8(3) . .
C1 Mn1 C11 C12 144.3(3) . .
C2 Mn1 C11 C12 49.7(3) . .
C3 Mn1 C11 C12 -119.2(4) . .
C13 Mn1 C11 C12 -37.0(2) . .
C14 Mn1 C11 C12 -79.5(3) . .
C15 Mn1 C11 C12 -116.3(4) . .
C1 Mn1 C11 C15 -99.4(3) . .
C2 Mn1 C11 C15 166.0(3) . .
C3 Mn1 C11 C15 -2.9(5) . .
C13 Mn1 C11 C15 79.3(3) . .
C12 Mn1 C11 C15 116.3(4) . .
C14 Mn1 C11 C15 36.8(3) . .
C1 Mn1 C11 B1 26.6(4) . .
C2 Mn1 C11 B1 -68.0(5) . .
C3 Mn1 C11 B1 123.1(5) . .
C13 Mn1 C11 B1 -154.7(5) . .
C12 Mn1 C11 B1 -117.7(5) . .
C14 Mn1 C11 B1 162.8(5) . .
C15 Mn1 C11 B1 126.0(5) . .
C15 C11 C12 C13 1.1(5) . .
B1 C11 C12 C13 -165.8(4) . .
Mn1 C11 C12 C13 60.7(3) . .
C15 C11 C12 Mn1 -59.6(3) . .
B1 C11 C12 Mn1 133.5(4) . .
C1 Mn1 C12 C13 -161.8(3) . .
C2 Mn1 C12 C13 101.3(3) . .
C3 Mn1 C12 C13 5.1(4) . .
C14 Mn1 C12 C13 -38.0(3) . .
C15 Mn1 C12 C13 -81.2(3) . .
C11 Mn1 C12 C13 -119.6(4) . .
C1 Mn1 C12 C11 -42.2(3) . .
C2 Mn1 C12 C11 -139.1(3) . .
C3 Mn1 C12 C11 124.7(3) . .
C13 Mn1 C12 C11 119.6(4) . .
C14 Mn1 C12 C11 81.6(3) . .
C15 Mn1 C12 C11 38.4(2) . .
C11 C12 C13 C14 -0.4(5) . .
Mn1 C12 C13 C14 62.2(3) . .
C11 C12 C13 Mn1 -62.6(3) . .
C1 Mn1 C13 C14 -77.3(5) . .
C2 Mn1 C13 C14 159.9(3) . .
C3 Mn1 C13 C14 66.2(3) . .
C12 Mn1 C13 C14 -116.8(4) . .
C15 Mn1 C13 C14 -37.8(3) . .
C11 Mn1 C13 C14 -80.4(3) . .
C1 Mn1 C13 C12 39.5(6) . .
C2 Mn1 C13 C12 -83.3(3) . .
C3 Mn1 C13 C12 -177.0(3) . .
C14 Mn1 C13 C12 116.8(4) . .
C15 Mn1 C13 C12 79.0(3) . .
C11 Mn1 C13 C12 36.4(2) . .
C12 C13 C14 C15 -0.6(5) . .
Mn1 C13 C14 C15 61.4(3) . .
C12 C13 C14 Mn1 -62.0(3) . .
C1 Mn1 C14 C13 146.9(3) . .
C2 Mn1 C14 C13 -28.7(4) . .
C3 Mn1 C14 C13 -118.7(3) . .
C12 Mn1 C14 C13 38.5(3) . .
C15 Mn1 C14 C13 117.7(4) . .
C11 Mn1 C14 C13 81.2(3) . .
C1 Mn1 C14 C15 29.2(4) . .
C2 Mn1 C14 C15 -146.4(3) . .
C3 Mn1 C14 C15 123.6(3) . .
C13 Mn1 C14 C15 -117.7(4) . .
C12 Mn1 C14 C15 -79.2(3) . .
C11 Mn1 C14 C15 -36.5(3) . .
C13 C14 C15 C11 1.3(5) . .
Mn1 C14 C15 C11 62.4(3) . .
C13 C14 C15 Mn1 -61.0(3) . .
C12 C11 C15 C14 -1.5(5) . .
B1 C11 C15 C14 164.5(4) . .
Mn1 C11 C15 C14 -60.8(3) . .
C12 C11 C15 Mn1 59.3(3) . .
B1 C11 C15 Mn1 -134.7(5) . .
C1 Mn1 C15 C14 -158.2(3) . .
C2 Mn1 C15 C14 87.6(6) . .
C3 Mn1 C15 C14 -62.0(3) . .
C13 Mn1 C15 C14 37.6(3) . .
C12 Mn1 C15 C14 81.2(3) . .
C11 Mn1 C15 C14 119.6(4) . .
C1 Mn1 C15 C11 82.2(3) . .
C2 Mn1 C15 C11 -32.0(6) . .
C3 Mn1 C15 C11 178.4(3) . .
C13 Mn1 C15 C11 -82.0(3) . .
C12 Mn1 C15 C11 -38.4(3) . .
C14 Mn1 C15 C11 -119.6(4) . .
C31 B1 C21 C22 89.2(5) . .
C41 B1 C21 C22 -150.3(4) . .
C11 B1 C21 C22 -28.3(5) . .
C31 B1 C21 C26 -86.7(5) . .
C41 B1 C21 C26 33.8(5) . .
C11 B1 C21 C26 155.8(4) . .
C26 C21 C22 C23 -1.2(7) . .
B1 C21 C22 C23 -177.3(4) . .
C21 C22 C23 C24 0.9(8) . .
C22 C23 C24 C25 0.4(9) . .
C23 C24 C25 C26 -1.3(9) . .
C24 C25 C26 C21 1.0(8) . .
C22 C21 C26 C25 0.2(7) . .
B1 C21 C26 C25 176.4(5) . .
C41 B1 C31 C36 -116.8(4) . .
C21 B1 C31 C36 1.3(5) . .
C11 B1 C31 C36 116.0(4) . .
C41 B1 C31 C32 63.2(5) . .
C21 B1 C31 C32 -178.7(4) . .
C11 B1 C31 C32 -64.0(5) . .
C36 C31 C32 C33 0.5(6) . .
B1 C31 C32 C33 -179.5(4) . .
C31 C32 C33 C34 -0.9(7) . .
C32 C33 C34 C35 0.3(7) . .
C33 C34 C35 C36 0.5(7) . .
C32 C31 C36 C35 0.4(6) . .
B1 C31 C36 C35 -179.6(4) . .
C34 C35 C36 C31 -0.9(7) . .
C31 B1 C41 C46 -176.7(4) . .
C21 B1 C41 C46 63.5(5) . .
C11 B1 C41 C46 -52.4(5) . .
C31 B1 C41 C42 11.7(5) . .
C21 B1 C41 C42 -108.1(4) . .
C11 B1 C41 C42 136.0(4) . .
C46 C41 C42 C43 -1.5(7) . .
B1 C41 C42 C43 170.8(4) . .
C46 C41 C42 Li1 65.3(4) . .
B1 C41 C42 Li1 -122.4(4) . .
C41 C42 C43 C44 0.9(8) . .
Li1 C42 C43 C44 -76.7(5) . .
C41 C42 C43 Li1 77.6(5) . .
C42 C43 C44 C45 0.8(8) . .
Li1 C43 C44 C45 -71.9(5) . .
C42 C43 C44 Li1 72.7(5) . .
C43 C44 C45 C46 -1.7(8) . .
Li1 C44 C45 C46 -61.1(5) . .
C44 C45 C46 C41 1.0(8) . .
C42 C41 C46 C45 0.5(7) . .
B1 C41 C46 C45 -171.9(4) . .
C1 O1 Li1 O55 167.8(7) . .
C1 O1 Li1 O2 -87.4(9) . 2_666
C1 O1 Li1 C43 25.9(11) . .
C1 O1 Li1 C42 7.7(10) . .
C1 O1 Li1 C44 63.6(10) . .
C44 C43 Li1 O55 -55.2(4) . .
C42 C43 Li1 O55 -177.9(4) . .
C44 C43 Li1 O1 88.0(6) . .
C42 C43 Li1 O1 -34.7(6) . .
C44 C43 Li1 O2 -163.4(5) . 2_666
C42 C43 Li1 O2 73.9(4) . 2_666
C44 C43 Li1 C42 122.7(4) . .
C42 C43 Li1 C44 -122.7(4) . .
C43 C42 Li1 O55 3.0(6) . .
C41 C42 Li1 O55 -122.0(6) . .
C43 C42 Li1 O1 154.3(4) . .
C41 C42 Li1 O1 29.3(4) . .
C43 C42 Li1 O2 -111.3(4) . 2_666
C41 C42 Li1 O2 123.7(4) . 2_666
C41 C42 Li1 C43 -125.0(4) . .
C43 C42 Li1 C44 31.6(3) . .
C41 C42 Li1 C44 -93.5(3) . .
C43 C44 Li1 O55 128.2(4) . .
C45 C44 Li1 O55 -108.5(4) . .
C43 C44 Li1 O1 -116.3(6) . .
C45 C44 Li1 O1 7.1(6) . .
C43 C44 Li1 O2 22.2(6) . 2_666
C45 C44 Li1 O2 145.6(6) . 2_666
C45 C44 Li1 C43 123.3(5) . .
C43 C44 Li1 C42 -33.5(3) . .
C45 C44 Li1 C42 89.8(4) . .
C51 C52 C53 C54 -63(3) . .
C52 C53 C54 O55 169.7(16) . .
C53 C54 O55 C56 -166.6(19) . .
C53 C54 O55 Li1 42(3) . .
O1 Li1 O55 C54 -40.2(11) . .
O2 Li1 O55 C54 -138.8(10) 2_666 .
C43 Li1 O55 C54 111.5(10) . .
C42 Li1 O55 C54 109.8(11) . .
C44 Li1 O55 C54 87.1(10) . .
O1 Li1 O55 C56 170.8(5) . .
O2 Li1 O55 C56 72.3(6) 2_666 .
C43 Li1 O55 C56 -37.5(6) . .
C42 Li1 O55 C56 -39.1(8) . .
C44 Li1 O55 C56 -61.8(5) . .
C54 O55 C56 C57 84.6(12) . .
Li1 O55 C56 C57 -122.1(9) . .
O55 C56 C57 C58 63.9(15) . .
C56 C57 C58 C59 -169.2(10) . .
